data_1512017
loop_
_publ_author_name
'Qiu, Yanxuan'
'Yang, Meng'
'Chen, Wenbin'
'Su, Yuzhi'
'Ouyang, Zhenjie'
'Yan, Hua'
'Gao, Feixian'
'Dong, Wen'

_publ_section_title
;
 Crystal structures, UV spectra of solid iodide anionic water clusters
 I(-)(H2O)(1-4), and electrochemical reaction of I(-)(H2O)(1-4)
 \\rightarrow I&#x00B7; + e(-)(H2O)(1-4).
;
_journal_issue 19
_journal_name_full 'The journal of physical chemistry. A'
_journal_page_first 4051
_journal_page_last 4056
_journal_paper_doi 10.1021/jp402279k
_journal_volume 117
_journal_year 2013
_chemical_formula_sum 'C72 H66 I4 N12 O9 Zn2'
_chemical_formula_weight 1881.75
_chemical_name_systematic
; 
 ? 
;
_space_group_IT_number 15
_symmetry_cell_setting monoclinic
_symmetry_space_group_name_Hall '-C 2yc'
_symmetry_space_group_name_H-M 'C 1 2/c 1'
_atom_sites_solution_hydrogens geom
_atom_sites_solution_primary direct
_atom_sites_solution_secondary difmap
_audit_creation_method SHELXL-97
_cell_angle_alpha 90.00
_cell_angle_beta 99.368(2)
_cell_angle_gamma 90.00
_cell_formula_units_Z 4
_cell_length_a 19.3322(4)
_cell_length_b 15.7956(3)
_cell_length_c 25.3442(5)
_cell_measurement_reflns_used 26150
_cell_measurement_temperature 293(2)
_cell_measurement_theta_max 29.40
_cell_measurement_theta_min 2.45
_cell_volume 7636.0(3)
_computing_cell_refinement 'Bruker SMART'
_computing_data_collection 'Bruker SMART'
_computing_data_reduction 'Bruker SMART'
_computing_molecular_graphics 'Bruker SHELXTL'
_computing_publication_material 'Bruker SHELXTL'
_computing_structure_refinement 'SHELXL-97 (Sheldrick, 1997)'
_computing_structure_solution 'SHELXS-97 (Sheldrick, 1990)'
_diffrn_ambient_temperature 293(2)
_diffrn_detector_area_resol_mean none
_diffrn_measured_fraction_theta_full 0.865
_diffrn_measured_fraction_theta_max 0.968
_diffrn_measurement_device_type 'CCD area detector'
_diffrn_measurement_method 'phi and omega scans'
_diffrn_radiation_monochromator graphite
_diffrn_radiation_source 'fine-focus sealed tube'
_diffrn_radiation_type MoK\a
_diffrn_radiation_wavelength 0.71073
_diffrn_reflns_av_R_equivalents 0.0301
_diffrn_reflns_av_sigmaI/netI 0.0383
_diffrn_reflns_limit_h_max 19
_diffrn_reflns_limit_h_min -26
_diffrn_reflns_limit_k_max 21
_diffrn_reflns_limit_k_min -20
_diffrn_reflns_limit_l_max 32
_diffrn_reflns_limit_l_min -34
_diffrn_reflns_number 26150
_diffrn_reflns_theta_full 29.40
_diffrn_reflns_theta_max 29.40
_diffrn_reflns_theta_min 2.45
_diffrn_standards_decay_% none
_diffrn_standards_interval_count none
_diffrn_standards_interval_time none
_diffrn_standards_number none
_exptl_absorpt_coefficient_mu 2.307
_exptl_absorpt_correction_T_max 0.549
_exptl_absorpt_correction_T_min 0.428
_exptl_absorpt_correction_type empirical
_exptl_absorpt_process_details SADABS
_exptl_crystal_colour yellow
_exptl_crystal_density_diffrn 1.637
_exptl_crystal_density_meas ?
_exptl_crystal_density_method 'not measured'
_exptl_crystal_description block
_exptl_crystal_F_000 3704
_exptl_crystal_size_max 0.44
_exptl_crystal_size_mid 0.31
_exptl_crystal_size_min 0.26
_refine_diff_density_max 1.816
_refine_diff_density_min -1.321
_refine_diff_density_rms 0.134
_refine_ls_extinction_coef 0.0013(3)
_refine_ls_extinction_expression Fc^*^=kFc[1+0.001xFc^2^\l^3^/sin(2\q)]^-1/4^
_refine_ls_extinction_method SHELXL
_refine_ls_goodness_of_fit_ref 1.100
_refine_ls_hydrogen_treatment mixed
_refine_ls_matrix_type full
_refine_ls_number_parameters 457
_refine_ls_number_reflns 9114
_refine_ls_number_restraints 13
_refine_ls_restrained_S_all 1.110
_refine_ls_R_factor_all 0.0827
_refine_ls_R_factor_gt 0.0617
_refine_ls_shift/su_max 0.050
_refine_ls_shift/su_mean 0.001
_refine_ls_structure_factor_coef Fsqd
_refine_ls_weighting_details 'calc w=1/[\s^2^(Fo^2^)+(0.0605P)^2^+80.2980P] where P=(Fo^2^+2Fc^2^)/3'
_refine_ls_weighting_scheme calc
_refine_ls_wR_factor_gt 0.1512
_refine_ls_wR_factor_ref 0.1633
_reflns_number_gt 7101
_reflns_number_total 10535
_reflns_threshold_expression >2sigma(I)
_cod_data_source_file jp402279k_si_003.cif
_cod_data_source_block 2
_cod_depositor_comments
;
The following automatic conversions were performed:

'_symmetry_cell_setting' value 'Monoclinic' changed to 'monoclinic'
according to /home/saulius/struct/CIF-dictionaries/cif_core.dic
dictionary named 'cif_core.dic' version 2.3.1 from 2005-06-27.

Automatic conversion script
Id: cif_fix_values 1891 2012-01-12 08:04:46Z andrius 

The following automatic conversions were performed:

'_exptl_crystal_density_meas' value 'not measured' was changed to '?'
- the value is perceived as not measured.

Automatic conversion script
Id: cif_fix_values 3008 2015-01-20 13:52:24Z robertas 
;
_cod_original_sg_symbol_H-M C2/c
_cod_database_code 1512017

loop_
_symmetry_equiv_pos_as_xyz
'x, y, z'
'-x, y, -z+1/2'
'x+1/2, y+1/2, z'
'-x+1/2, y+1/2, -z+1/2'
'-x, -y, -z'
'x, -y, z-1/2'
'-x+1/2, -y+1/2, -z'
'x+1/2, -y+1/2, z-1/2'

loop_
_atom_site_label
_atom_site_type_symbol
_atom_site_fract_x
_atom_site_fract_y
_atom_site_fract_z
_atom_site_U_iso_or_equiv
_atom_site_adp_type
_atom_site_occupancy
_atom_site_symmetry_multiplicity
_atom_site_calc_flag
_atom_site_refinement_flags
Zn1 Zn 0.26128(3) 0.49307(4) 0.38627(2) 0.02431(16) Uani 1 1 d .
I1 I 0.94563(2) -0.00103(3) 0.098381(18) 0.04246(15) Uani 1 1 d .
I2 I 0.9872(2) 0.4042(2) 0.4050(2) 0.0493(9) Uani 0.50 1 d P
N3 N 0.1929(2) 0.6028(3) 0.37983(18) 0.0280(10) Uani 1 1 d .
N1 N 0.1966(2) 0.4220(3) 0.32524(18) 0.0264(9) Uani 1 1 d .
N4 N 0.3267(2) 0.5858(3) 0.43090(17) 0.0243(9) Uani 1 1 d .
N2 N 0.3065(2) 0.5241(3) 0.31528(18) 0.0275(10) Uani 1 1 d .
N6 N 0.3311(2) 0.3885(3) 0.4122(2) 0.0311(10) Uani 1 1 d .
N5 N 0.2254(2) 0.4489(3) 0.45885(18) 0.0264(9) Uani 1 1 d .
C8 C 0.2933(3) 0.4954(4) 0.2203(2) 0.0371(14) Uani 1 1 d .
C21 C 0.2961(3) 0.6638(3) 0.4306(2) 0.0255(11) Uani 1 1 d .
C9 C 0.2734(3) 0.4846(3) 0.2707(2) 0.0286(11) Uani 1 1 d .
C25 C 0.1732(3) 0.4787(4) 0.4815(2) 0.0319(12) Uani 1 1 d .
H25 H 0.1416 0.5160 0.4621 0.038 Uiso 1 1 calc R
C5 C 0.2151(3) 0.4294(3) 0.2758(2) 0.0267(11) Uani 1 1 d .
C20 C 0.3317(3) 0.7345(3) 0.4562(2) 0.0295(12) Uani 1 1 d .
C1 C 0.1435(3) 0.3713(3) 0.3307(2) 0.0291(11) Uani 1 1 d .
H1 H 0.1305 0.3661 0.3643 0.035 Uiso 1 1 calc R
C22 C 0.4015(3) 0.7217(4) 0.4808(2) 0.0370(14) Uani 1 1 d .
H22 H 0.4274 0.7668 0.4974 0.044 Uiso 1 1 calc R
C12 C 0.3597(3) 0.5743(4) 0.3107(3) 0.0372(14) Uani 1 1 d .
H12 H 0.3828 0.6005 0.3415 0.045 Uiso 1 1 calc R
C2 C 0.1063(3) 0.3253(4) 0.2882(3) 0.0382(14) Uani 1 1 d .
H2 H 0.0690 0.2908 0.2934 0.046 Uiso 1 1 calc R
C23 C 0.4313(3) 0.6438(4) 0.4804(2) 0.0358(13) Uani 1 1 d .
H23 H 0.4774 0.6353 0.4967 0.043 Uiso 1 1 calc R
C3 C 0.1256(3) 0.3318(4) 0.2386(3) 0.0416(15) Uani 1 1 d .
H3 H 0.1023 0.3005 0.2100 0.050 Uiso 1 1 calc R
C33 C 0.3244(3) 0.3577(3) 0.4608(3) 0.0330(13) Uani 1 1 d .
C18 C 0.2271(4) 0.8206(4) 0.4333(2) 0.0369(14) Uani 1 1 d .
H18 H 0.2041 0.8719 0.4353 0.044 Uiso 1 1 calc R
C6 C 0.2026(4) 0.3975(5) 0.1802(2) 0.0437(16) Uani 1 1 d .
H6 H 0.1798 0.3688 0.1503 0.052 Uiso 1 1 calc R
C4 C 0.1803(3) 0.3858(4) 0.2313(2) 0.0318(12) Uani 1 1 d .
C11 C 0.3836(4) 0.5907(4) 0.2622(3) 0.0457(16) Uani 1 1 d .
H11 H 0.4210 0.6271 0.2608 0.055 Uiso 1 1 calc R
C29 C 0.2696(3) 0.3920(3) 0.4865(2) 0.0317(12) Uani 1 1 d .
C24 C 0.3920(3) 0.5769(4) 0.4553(2) 0.0309(12) Uani 1 1 d .
H24 H 0.4126 0.5237 0.4558 0.037 Uiso 1 1 calc R
C17 C 0.2245(3) 0.6719(3) 0.4046(2) 0.0266(11) Uani 1 1 d .
C15 C 0.1201(4) 0.7555(4) 0.3807(3) 0.0450(16) Uani 1 1 d .
H15 H 0.0954 0.8059 0.3813 0.054 Uiso 1 1 calc R
C28 C 0.2623(4) 0.3644(4) 0.5388(2) 0.0386(15) Uani 1 1 d .
C19 C 0.2949(4) 0.8128(4) 0.4565(2) 0.0375(14) Uani 1 1 d .
H19 H 0.3182 0.8596 0.4731 0.045 Uiso 1 1 calc R
C27 C 0.2078(4) 0.3999(4) 0.5614(3) 0.0460(17) Uani 1 1 d .
H27 H 0.2019 0.3848 0.5959 0.055 Uiso 1 1 calc R
C14 C 0.0882(4) 0.6850(5) 0.3553(3) 0.0492(17) Uani 1 1 d .
H14 H 0.0419 0.6873 0.3382 0.059 Uiso 1 1 calc R
C16 C 0.1904(3) 0.7504(4) 0.4058(2) 0.0337(13) Uani 1 1 d .
C7 C 0.2565(4) 0.4502(5) 0.1755(3) 0.0450(16) Uani 1 1 d .
H7 H 0.2700 0.4572 0.1422 0.054 Uiso 1 1 calc R
C32 C 0.3663(3) 0.2922(4) 0.4867(3) 0.0442(17) Uani 1 1 d .
C13 C 0.1266(3) 0.6101(4) 0.3558(3) 0.0389(14) Uani 1 1 d .
H13 H 0.1049 0.5629 0.3385 0.047 Uiso 1 1 calc R
C36 C 0.3790(3) 0.3546(4) 0.3871(3) 0.0461(17) Uani 1 1 d .
H36 H 0.3848 0.3755 0.3537 0.055 Uiso 1 1 calc R
C26 C 0.1633(4) 0.4566(4) 0.5332(3) 0.0445(16) Uani 1 1 d .
H26 H 0.1269 0.4802 0.5481 0.053 Uiso 1 1 calc R
C35 C 0.4220(3) 0.2867(5) 0.4100(4) 0.058(2) Uani 1 1 d .
H35 H 0.4549 0.2633 0.3913 0.069 Uiso 1 1 calc R
C34 C 0.4156(4) 0.2560(4) 0.4587(4) 0.056(2) Uani 1 1 d .
H34 H 0.4436 0.2113 0.4735 0.067 Uiso 1 1 calc R
C10 C 0.3498(4) 0.5513(5) 0.2172(3) 0.0444(16) Uani 1 1 d .
H10 H 0.3640 0.5613 0.1844 0.053 Uiso 1 1 calc R
C30 C 0.3092(4) 0.3012(4) 0.5637(3) 0.0513(18) Uani 1 1 d .
H30 H 0.3056 0.2836 0.5981 0.062 Uiso 1 1 calc R
C31 C 0.3577(4) 0.2668(4) 0.5391(3) 0.055(2) Uani 1 1 d .
H31 H 0.3869 0.2251 0.5565 0.066 Uiso 1 1 calc R
O1 O 0.0044(3) 0.2006(3) 0.1551(2) 0.0560(13) Uani 1 1 d D
H4 H 0.0005 0.2447 0.1393 0.084 Uiso 1 1 d RD
H5 H -0.0150 0.1625 0.1377 0.084 Uiso 1 1 d RD
O2 O 0.4680(4) 0.9006(4) 0.5369(4) 0.102(3) Uani 1 1 d D
H9 H 0.4335 0.8783 0.5375 0.153 Uiso 1 1 d RD
H8 H 0.4742 0.9467 0.5444 0.153 Uiso 1 1 d RD
O3 O 0.0549(6) 0.5480(7) 0.2174(5) 0.162(5) Uani 1 1 d D
H16 H 0.0241 0.5136 0.2105 0.243 Uiso 1 1 d RD
H17 H 0.0681 0.5638 0.1904 0.243 Uiso 1 1 d RD
O4 O 0.0000 0.8765(11) 0.2500 0.37(2) Uani 1 2 d SD
H20 H 0.0071 0.8629 0.2806 0.554 Uiso 1 1 d RD
O5 O 0.1593(15) 0.7159(7) 0.2281(5) 0.376(17) Uani 1 1 d D
H29 H 0.1340 0.7535 0.2331 0.564 Uiso 1 1 d RD
H28 H 0.1480 0.6895 0.1955 0.564 Uiso 1 1 d RD
I3 I 0.9873(3) 0.4134(3) 0.4026(2) 0.0653(12) Uani 0.50 1 d P

loop_
_atom_site_aniso_label
_atom_site_aniso_U_11
_atom_site_aniso_U_22
_atom_site_aniso_U_33
_atom_site_aniso_U_23
_atom_site_aniso_U_13
_atom_site_aniso_U_12
Zn1 0.0231(3) 0.0242(3) 0.0255(3) -0.0050(2) 0.0036(2) 0.0030(2)
I1 0.0492(3) 0.0351(2) 0.0481(3) -0.00479(18) 0.0229(2) -0.00854(18)
I2 0.0273(12) 0.0443(8) 0.074(2) -0.0258(9) 0.0004(11) 0.0092(7)
N3 0.030(2) 0.025(2) 0.030(2) -0.0022(18) 0.0056(19) 0.0055(19)
N1 0.024(2) 0.028(2) 0.027(2) 0.0014(18) 0.0043(18) 0.0013(18)
N4 0.024(2) 0.024(2) 0.025(2) -0.0027(17) 0.0030(17) 0.0032(18)
N2 0.026(2) 0.028(2) 0.029(2) -0.0075(19) 0.0082(19) -0.0016(19)
N6 0.020(2) 0.025(2) 0.046(3) -0.009(2) 0.000(2) 0.0025(18)
N5 0.025(2) 0.023(2) 0.029(2) -0.0017(18) -0.0005(18) -0.0006(18)
C8 0.037(3) 0.044(3) 0.033(3) -0.007(3) 0.015(3) 0.002(3)
C21 0.034(3) 0.025(2) 0.020(2) -0.001(2) 0.010(2) -0.001(2)
C9 0.029(3) 0.029(3) 0.029(3) -0.004(2) 0.008(2) 0.001(2)
C25 0.034(3) 0.029(3) 0.034(3) -0.005(2) 0.009(2) -0.002(2)
C5 0.024(3) 0.032(3) 0.025(3) -0.004(2) 0.005(2) 0.005(2)
C20 0.046(3) 0.022(2) 0.023(3) -0.002(2) 0.014(2) -0.006(2)
C1 0.025(3) 0.029(3) 0.033(3) 0.000(2) 0.003(2) -0.002(2)
C22 0.047(4) 0.035(3) 0.030(3) -0.008(2) 0.009(3) -0.017(3)
C12 0.036(3) 0.039(3) 0.038(3) -0.010(3) 0.010(3) -0.010(3)
C2 0.034(3) 0.036(3) 0.043(3) -0.005(3) 0.002(3) -0.007(3)
C23 0.034(3) 0.039(3) 0.033(3) -0.003(3) 0.000(2) -0.008(3)
C3 0.038(3) 0.046(4) 0.038(3) -0.010(3) -0.002(3) -0.004(3)
C33 0.024(3) 0.021(2) 0.049(3) -0.001(2) -0.010(2) -0.005(2)
C18 0.060(4) 0.021(3) 0.035(3) 0.003(2) 0.024(3) 0.009(3)
C6 0.042(4) 0.060(4) 0.028(3) -0.012(3) 0.002(3) -0.002(3)
C4 0.025(3) 0.039(3) 0.030(3) -0.010(2) 0.001(2) 0.004(2)
C11 0.043(4) 0.046(4) 0.054(4) -0.008(3) 0.023(3) -0.014(3)
C29 0.034(3) 0.022(2) 0.035(3) -0.002(2) -0.007(2) -0.003(2)
C24 0.029(3) 0.032(3) 0.032(3) -0.001(2) 0.004(2) 0.001(2)
C17 0.032(3) 0.027(3) 0.022(2) -0.001(2) 0.009(2) 0.005(2)
C15 0.054(4) 0.037(3) 0.046(4) 0.004(3) 0.016(3) 0.021(3)
C28 0.049(4) 0.025(3) 0.035(3) 0.004(2) -0.011(3) -0.014(3)
C19 0.058(4) 0.024(3) 0.035(3) -0.005(2) 0.020(3) -0.006(3)
C27 0.064(5) 0.042(4) 0.031(3) 0.000(3) 0.007(3) -0.017(3)
C14 0.042(4) 0.054(4) 0.051(4) -0.004(3) 0.003(3) 0.024(3)
C16 0.047(4) 0.029(3) 0.029(3) 0.003(2) 0.014(3) 0.011(3)
C7 0.045(4) 0.065(4) 0.027(3) -0.006(3) 0.010(3) 0.002(3)
C32 0.027(3) 0.022(3) 0.076(5) -0.001(3) -0.012(3) 0.000(2)
C13 0.031(3) 0.042(3) 0.043(3) -0.001(3) 0.002(3) 0.008(3)
C36 0.027(3) 0.041(4) 0.069(5) -0.017(3) 0.005(3) 0.005(3)
C26 0.059(4) 0.034(3) 0.046(4) -0.010(3) 0.024(3) -0.012(3)
C35 0.016(3) 0.048(4) 0.108(7) -0.035(5) 0.008(4) 0.004(3)
C34 0.027(3) 0.026(3) 0.108(7) -0.002(4) -0.009(4) 0.002(3)
C10 0.046(4) 0.054(4) 0.038(3) -0.003(3) 0.021(3) -0.005(3)
C30 0.053(5) 0.041(4) 0.053(4) 0.010(3) -0.013(3) -0.011(3)
C31 0.046(4) 0.035(3) 0.070(5) 0.022(3) -0.029(4) -0.016(3)
O1 0.067(3) 0.038(3) 0.055(3) -0.008(2) -0.013(3) 0.006(2)
O2 0.077(5) 0.068(4) 0.159(8) -0.017(5) 0.018(5) 0.005(4)
O3 0.146(9) 0.126(8) 0.192(11) -0.054(8) -0.042(8) 0.028(7)
O4 0.23(2) 0.081(11) 0.68(6) 0.000 -0.26(3) 0.000
O5 0.95(5) 0.084(8) 0.141(11) 0.064(8) 0.22(2) 0.033(17)
I3 0.0412(17) 0.106(3) 0.0491(15) -0.0162(15) 0.0088(11) 0.0092(16)

loop_
_atom_type_symbol
_atom_type_description
_atom_type_scat_dispersion_real
_atom_type_scat_dispersion_imag
_atom_type_scat_source
C C 0.0033 0.0016 'International Tables Vol C Tables 4.2.6.8 and 6.1.1.4'
H H 0.0000 0.0000 'International Tables Vol C Tables 4.2.6.8 and 6.1.1.4'
N N 0.0061 0.0033 'International Tables Vol C Tables 4.2.6.8 and 6.1.1.4'
O O 0.0106 0.0060 'International Tables Vol C Tables 4.2.6.8 and 6.1.1.4'
Zn Zn 0.2839 1.4301 'International Tables Vol C Tables 4.2.6.8 and 6.1.1.4'
I I -0.4742 1.8119 'International Tables Vol C Tables 4.2.6.8 and 6.1.1.4'

loop_
_geom_angle_atom_site_label_1
_geom_angle_atom_site_label_2
_geom_angle_atom_site_label_3
_geom_angle
N4 Zn1 N1 165.48(17)
N4 Zn1 N6 94.39(17)
N1 Zn1 N6 94.63(17)
N4 Zn1 N3 78.03(17)
N1 Zn1 N3 95.04(17)
N6 Zn1 N3 166.85(18)
N4 Zn1 N2 90.05(17)
N1 Zn1 N2 77.68(17)
N6 Zn1 N2 96.18(19)
N3 Zn1 N2 94.57(17)
N4 Zn1 N5 90.82(16)
N1 Zn1 N5 102.33(17)
N6 Zn1 N5 76.62(18)
N3 Zn1 N5 92.61(17)
N2 Zn1 N5 172.79(17)
C13 N3 C17 118.1(5)
C13 N3 Zn1 129.2(4)
C17 N3 Zn1 112.7(4)
C1 N1 C5 118.1(5)
C1 N1 Zn1 127.7(4)
C5 N1 Zn1 114.2(3)
C24 N4 C21 118.5(5)
C24 N4 Zn1 127.9(4)
C21 N4 Zn1 113.4(3)
C12 N2 C9 118.2(5)
C12 N2 Zn1 129.1(4)
C9 N2 Zn1 112.7(4)
C36 N6 C33 118.2(6)
C36 N6 Zn1 127.9(5)
C33 N6 Zn1 113.8(4)
C25 N5 C29 118.1(5)
C25 N5 Zn1 128.3(4)
C29 N5 Zn1 112.9(4)
C9 C8 C10 117.1(6)
C9 C8 C7 119.1(6)
C10 C8 C7 123.8(6)
N4 C21 C20 122.2(5)
N4 C21 C17 117.7(5)
C20 C21 C17 120.1(5)
N2 C9 C8 122.7(5)
N2 C9 C5 118.1(5)
C8 C9 C5 119.2(5)
N5 C25 C26 123.2(6)
N5 C25 H25 118.4
C26 C25 H25 118.4
N1 C5 C4 122.4(5)
N1 C5 C9 117.3(5)
C4 C5 C9 120.3(5)
C22 C20 C21 116.8(5)
C22 C20 C19 124.4(5)
C21 C20 C19 118.8(6)
N1 C1 C2 122.9(5)
N1 C1 H1 118.6
C2 C1 H1 118.6
C23 C22 C20 120.3(5)
C23 C22 H22 119.9
C20 C22 H22 119.9
N2 C12 C11 124.0(6)
N2 C12 H12 118.0
C11 C12 H12 118.0
C3 C2 C1 119.0(6)
C3 C2 H2 120.5
C1 C2 H2 120.5
C22 C23 C24 119.3(6)
C22 C23 H23 120.3
C24 C23 H23 120.3
C2 C3 C4 119.5(6)
C2 C3 H3 120.3
C4 C3 H3 120.3
N6 C33 C32 123.7(6)
N6 C33 C29 117.7(5)
C32 C33 C29 118.5(6)
C19 C18 C16 120.6(5)
C19 C18 H18 119.7
C16 C18 H18 119.7
C7 C6 C4 120.2(6)
C7 C6 H6 119.9
C4 C6 H6 119.9
C3 C4 C5 118.1(5)
C3 C4 C6 122.7(5)
C5 C4 C6 119.1(5)
C10 C11 C12 117.8(6)
C10 C11 H11 121.1
C12 C11 H11 121.1
N5 C29 C28 122.4(6)
N5 C29 C33 117.7(5)
C28 C29 C33 119.9(5)
N4 C24 C23 122.8(5)
N4 C24 H24 118.6
C23 C24 H24 118.6
N3 C17 C16 122.8(5)
N3 C17 C21 118.0(5)
C16 C17 C21 119.2(5)
C14 C15 C16 119.3(6)
C14 C15 H15 120.4
C16 C15 H15 120.4
C27 C28 C29 117.1(6)
C27 C28 C30 124.6(7)
C29 C28 C30 118.3(7)
C18 C19 C20 121.6(6)
C18 C19 H19 119.2
C20 C19 H19 119.2
C26 C27 C28 120.2(6)
C26 C27 H27 119.9
C28 C27 H27 119.9
C15 C14 C13 118.9(6)
C15 C14 H14 120.6
C13 C14 H14 120.6
C15 C16 C17 117.6(6)
C15 C16 C18 122.7(6)
C17 C16 C18 119.7(6)
C6 C7 C8 122.0(6)
C6 C7 H7 119.0
C8 C7 H7 119.0
C34 C32 C33 116.9(7)
C34 C32 C31 123.3(7)
C33 C32 C31 119.8(7)
N3 C13 C14 123.2(6)
N3 C13 H13 118.4
C14 C13 H13 118.4
N6 C36 C35 121.2(8)
N6 C36 H36 119.4
C35 C36 H36 119.4
C27 C26 C25 119.1(6)
C27 C26 H26 120.5
C25 C26 H26 120.5
C34 C35 C36 120.6(7)
C34 C35 H35 119.7
C36 C35 H35 119.7
C35 C34 C32 119.2(6)
C35 C34 H34 120.4
C32 C34 H34 120.4
C11 C10 C8 120.2(6)
C11 C10 H10 119.9
C8 C10 H10 119.9
C31 C30 C28 121.9(7)
C31 C30 H30 119.0
C28 C30 H30 119.0
C30 C31 C32 121.4(7)
C30 C31 H31 119.3
C32 C31 H31 119.3
H4 O1 H5 112.3
H9 O2 H8 123.3
H16 O3 H17 110.3
H29 O5 H28 115.0

loop_
_geom_bond_atom_site_label_1
_geom_bond_atom_site_label_2
_geom_bond_distance
Zn1 N4 2.134(4)
Zn1 N1 2.141(5)
Zn1 N6 2.166(5)
Zn1 N3 2.170(4)
Zn1 N2 2.180(5)
Zn1 N5 2.183(5)
N3 C13 1.331(8)
N3 C17 1.353(7)
N1 C1 1.327(7)
N1 C5 1.363(7)
N4 C24 1.320(7)
N4 C21 1.367(7)
N2 C12 1.320(7)
N2 C9 1.357(7)
N6 C36 1.321(8)
N6 C33 1.352(8)
N5 C25 1.326(7)
N5 C29 1.354(7)
C8 C9 1.403(8)
C8 C10 1.417(9)
C8 C7 1.428(9)
C21 C20 1.412(8)
C21 C17 1.438(8)
C9 C5 1.447(8)
C25 C26 1.398(9)
C25 H25 0.9300
C5 C4 1.396(8)
C20 C22 1.407(9)
C20 C19 1.428(8)
C1 C2 1.399(8)
C1 H1 0.9300
C22 C23 1.359(9)
C22 H22 0.9300
C12 C11 1.405(9)
C12 H12 0.9300
C2 C3 1.372(9)
C2 H2 0.9300
C23 C24 1.394(8)
C23 H23 0.9300
C3 C4 1.394(9)
C3 H3 0.9300
C33 C32 1.408(8)
C33 C29 1.436(9)
C18 C19 1.352(9)
C18 C16 1.435(9)
C18 H18 0.9300
C6 C7 1.354(10)
C6 C4 1.443(9)
C6 H6 0.9300
C11 C10 1.369(10)
C11 H11 0.9300
C29 C28 1.424(9)
C24 H24 0.9300
C17 C16 1.408(8)
C15 C14 1.382(11)
C15 C16 1.405(10)
C15 H15 0.9300
C28 C27 1.395(10)
C28 C30 1.425(10)
C19 H19 0.9300
C27 C26 1.361(10)
C27 H27 0.9300
C14 C13 1.396(9)
C14 H14 0.9300
C7 H7 0.9300
C32 C34 1.400(11)
C32 C31 1.423(11)
C13 H13 0.9300
C36 C35 1.421(11)
C36 H36 0.9300
C26 H26 0.9300
C35 C34 1.351(12)
C35 H35 0.9300
C34 H34 0.9300
C10 H10 0.9300
C30 C31 1.324(11)
C30 H30 0.9300
C31 H31 0.9300
O1 H4 0.8010
O1 H5 0.8012
O2 H9 0.7564
O2 H8 0.7570
O3 H16 0.8033
O3 H17 0.8081
O4 H20 0.7936
O5 H29 0.7924
O5 H28 0.9188
